data_9014571
loop_
_publ_author_name
'Rinaldi, R.'
'Gatta, G. D.'
'Angel, R. J.'

_publ_section_title
;
 Crystal chemistry and low-temperature behavior of datolite:
 a single-crystal X-ray diffraction study
;
_journal_name_full 'American Mineralogist'
_journal_page_first 1413
_journal_page_last 1421
_journal_paper_doi 10.2138/am.2010.3536
_journal_volume 95
_journal_year 2010
_chemical_compound_source 'Cinghi, Boccassuolo-Modena, Italy'
_chemical_formula_sum 'B Ca H O5 Si'
_chemical_name_mineral Datolite
_space_group_IT_number 14
_symmetry_space_group_name_Hall '-P 2ybc'
_symmetry_space_group_name_H-M 'P 1 21/c 1'
_cell_angle_alpha 90
_cell_angle_beta 90.134
_cell_angle_gamma 90
_cell_length_a 4.8361
_cell_length_b 7.6155
_cell_length_c 9.6392
_cell_formula_units_Z 4
_cell_volume 355.004
_database_code_amcsd 0017703
_exptl_crystal_density_diffrn 2.993
_cod_original_formula_sum 'Ca B Si O5 H'
_cod_database_code 9014571

loop_
_space_group_symop_operation_xyz
x,y,z
x,1/2-y,1/2+z
-x,1/2+y,1/2-z
-x,-y,-z

loop_
_atom_site_aniso_label
_atom_site_aniso_U_11
_atom_site_aniso_U_22
_atom_site_aniso_U_33
_atom_site_aniso_U_12
_atom_site_aniso_U_13
_atom_site_aniso_U_23
Ca 0.00730 0.00710 0.00660 0.00040 0.00040 0.00000
B 0.00670 0.00610 0.00490 0.00000 0.00040 0.00040
Si 0.00570 0.00440 0.00450 0.00030 0.00000 -0.00020
O1 0.00900 0.00750 0.00790 0.00250 -0.00110 -0.00030
O2 0.00740 0.00770 0.00580 -0.00130 0.00120 -0.00210
O3 0.00730 0.00840 0.00510 0.00010 -0.00040 -0.00150
O4 0.00830 0.00490 0.01000 0.00010 0.00240 0.00100
O5 0.00610 0.01020 0.00750 -0.00060 0.00080 0.00090

loop_
_atom_site_label
_atom_site_fract_x
_atom_site_fract_y
_atom_site_fract_z
_atom_site_U_iso_or_equiv
Ca 0.00838 0.60613 0.16386 0.00700
B 0.56850 0.08943 -0.15906 0.00590
Si 0.46897 0.26613 0.08442 0.00480
O1 0.24048 0.40086 0.03762 0.00810
O2 0.67002 0.19910 -0.04259 0.00700
O3 0.67496 0.33448 0.21036 0.00690
O4 0.31472 0.08787 0.14591 0.00770
O5 0.25896 0.08649 -0.16333 0.00790
H 0.21400 0.04800 -0.09400 0.03200

loop_
_cod_related_entry_id
_cod_related_entry_database
_cod_related_entry_code
1 AMCSD 0017703
